data_4022839
loop_
_publ_author_name
'Nicolas Christinat'
'Rosario Scopelliti'
'Kay Severin'

_publ_contact_author_address
;
Institut des Sciences et Ing\'enierie Chimiques 
Ecole Polytechnique F\'ed\'erale de Lausanne
1015 Lausanne
Switzerland
;
_publ_contact_author_email kay.severin@epfl.ch
_publ_contact_author_fax '+41 21 693 9305'
_publ_contact_author_name 'Kay Severin'
_publ_contact_author_phone '+41 21 693 9302'
_publ_section_title
;
 Multicomponent Assembly of Boron-Based Dendritic Nanostructures
;
_journal_name_full 'Journal of Organic Chemistry'
_journal_page_first 2192
_journal_page_last 2200
_journal_paper_doi 10.1021/jo062607p
_journal_volume 72
_journal_year 2007
_chemical_formula_moiety 'C45 H60 B5 N5 O10, 1/2(C6 H6), 1/4(C5 H12)'
_chemical_formula_sum 'C49.25 H66 B5 N5 O10'
_chemical_formula_weight 942.12
_chemical_name_systematic
; 
 ? 
;
_space_group_IT_number 14
_symmetry_cell_setting monoclinic
_symmetry_space_group_name_Hall '-P 2ybc'
_symmetry_space_group_name_H-M 'P 1 21/c 1'
_atom_sites_solution_hydrogens geom
_atom_sites_solution_primary direct
_atom_sites_solution_secondary difmap
_audit_creation_method SHELXL-97
_cell_angle_alpha 90.00
_cell_angle_beta 90.566(14)
_cell_angle_gamma 90.00
_cell_formula_units_Z 8
_cell_length_a 24.050(5)
_cell_length_b 25.720(3)
_cell_length_c 16.369(4)
_cell_measurement_reflns_used 192
_cell_measurement_temperature 100(2)
_cell_measurement_theta_max 18.565
_cell_measurement_theta_min 3.049
_cell_volume 10125(3)
_computing_cell_refinement 'Dirax/lsq (Duisenberg & Schreurs, 1989-2000)'
_computing_data_collection 'Collect (Bruker AXS BV, 1997-2004)'
_computing_data_reduction 'EvalCCD (Duisenberg & Schreurs, 1990-2000)'
_computing_molecular_graphics 'Bruker SHELXTL'
_computing_publication_material 'Bruker SHELXTL'
_computing_structure_refinement 'SHELXL-97 (Sheldrick, 1997)'
_computing_structure_solution 'SHELXS-97 (Sheldrick, 1990)'
_diffrn_ambient_temperature 100(2)
_diffrn_measured_fraction_theta_full 0.978
_diffrn_measured_fraction_theta_max 0.978
_diffrn_measurement_device_type 'Bruker APEX II CCD'
_diffrn_measurement_method 'phi and omega scans'
_diffrn_radiation_monochromator graphite
_diffrn_radiation_source 'fine-focus sealed tube'
_diffrn_radiation_type MoK\a
_diffrn_radiation_wavelength 0.71073
_diffrn_reflns_av_R_equivalents 0.0667
_diffrn_reflns_av_sigmaI/netI 0.0719
_diffrn_reflns_limit_h_max 28
_diffrn_reflns_limit_h_min -28
_diffrn_reflns_limit_k_max 30
_diffrn_reflns_limit_k_min -30
_diffrn_reflns_limit_l_max 19
_diffrn_reflns_limit_l_min -18
_diffrn_reflns_number 55412
_diffrn_reflns_theta_full 25.03
_diffrn_reflns_theta_max 25.03
_diffrn_reflns_theta_min 2.92
_exptl_absorpt_coefficient_mu 0.084
_exptl_absorpt_correction_type none
_exptl_crystal_colour colourless
_exptl_crystal_density_diffrn 1.236
_exptl_crystal_density_method 'not measured'
_exptl_crystal_description irregular
_exptl_crystal_F_000 4012
_exptl_crystal_size_max 0.26
_exptl_crystal_size_mid 0.24
_exptl_crystal_size_min 0.16
_refine_diff_density_max 1.121
_refine_diff_density_min -0.401
_refine_diff_density_rms 0.082
_refine_ls_extinction_method none
_refine_ls_goodness_of_fit_ref 1.026
_refine_ls_hydrogen_treatment riding
_refine_ls_matrix_type full
_refine_ls_number_parameters 1279
_refine_ls_number_reflns 17505
_refine_ls_number_restraints 6
_refine_ls_restrained_S_all 1.026
_refine_ls_R_factor_all 0.1386
_refine_ls_R_factor_gt 0.0962
_refine_ls_shift/su_max 0.000
_refine_ls_shift/su_mean 0.000
_refine_ls_structure_factor_coef Fsqd
_refine_ls_weighting_details 'calc w=1/[\s^2^(Fo^2^)+(0.1451P)^2^+29.1446P] where P=(Fo^2^+2Fc^2^)/3'
_refine_ls_weighting_scheme calc
_refine_ls_wR_factor_gt 0.2435
_refine_ls_wR_factor_ref 0.2910
_reflns_number_gt 12584
_reflns_number_total 17505
_reflns_threshold_expression >2sigma(I)
_cod_data_source_file jo062607psi20061219_031726_3.cif
_cod_data_source_block compound_4
_cod_depositor_comments
;
The following automatic conversions were performed:
'_symmetry_cell_setting' value 'Monoclinic' changed to 'monoclinic'
according to '/home/saulius/struct/CIF-dictionaries/cif_core.dic'
dictionary named 'cif_core.dic' version 2.4.1 from 2010-06-29.

Automatic conversion script
Id: cif_fix_enum 1527 2010-12-29 10:47:43Z saulius 
;
_cod_original_sg_symbol_H-M 'P 21/c'
_cod_database_code 4022839

loop_
_symmetry_equiv_pos_as_xyz
'x, y, z'
'-x, y+1/2, -z+1/2'
'-x, -y, -z'
'x, -y-1/2, z-1/2'

loop_
_atom_site_label
_atom_site_type_symbol
_atom_site_fract_x
_atom_site_fract_y
_atom_site_fract_z
_atom_site_U_iso_or_equiv
_atom_site_adp_type
_atom_site_occupancy
_atom_site_symmetry_multiplicity
_atom_site_calc_flag
_atom_site_refinement_flags
_atom_site_disorder_assembly
_atom_site_disorder_group
O1 O 0.27080(16) 0.61836(13) 0.5211(2) 0.0312(9) Uani 1 1 d . . .
O2 O 0.34226(16) 0.57584(13) 0.4477(2) 0.0309(9) Uani 1 1 d . . .
O3 O 0.49544(18) 0.74555(15) 0.5806(3) 0.0409(10) Uani 1 1 d . B .
O4 O 0.52478(17) 0.67294(15) 0.5021(3) 0.0357(9) Uani 1 1 d . B .
O5 O 0.65183(19) 0.60818(15) 0.8005(2) 0.0389(10) Uani 1 1 d . . .
O6 O 0.65980(19) 0.56521(14) 0.6726(2) 0.0384(10) Uani 1 1 d . . .
O7 O 0.53547(19) 0.38613(17) 0.8398(3) 0.0416(10) Uani 1 1 d . . .
O8 O 0.53866(17) 0.39608(16) 0.6951(2) 0.0378(10) Uani 1 1 d . . .
O9 O 0.29218(16) 0.39970(14) 0.7031(2) 0.0314(9) Uani 1 1 d . . .
O10 O 0.34323(16) 0.39287(13) 0.5789(2) 0.0295(8) Uani 1 1 d . . .
N1 N 0.4226(2) 0.68906(17) 0.5148(3) 0.0323(11) Uani 1 1 d . B .
N2 N 0.6189(2) 0.65483(17) 0.6760(3) 0.0331(11) Uani 1 1 d . . .
N3 N 0.5899(2) 0.46108(18) 0.7823(3) 0.0351(11) Uani 1 1 d . . .
N4 N 0.3902(2) 0.36904(16) 0.7117(3) 0.0286(10) Uani 1 1 d . . .
N5 N 0.2872(2) 0.52349(16) 0.5464(3) 0.0279(10) Uani 1 1 d . . .
C1 C 0.3186(2) 0.64535(19) 0.5248(4) 0.0310(12) Uani 1 1 d . . .
C2 C 0.3609(2) 0.62121(19) 0.4819(3) 0.0305(12) Uani 1 1 d . . .
C3 C 0.4125(2) 0.64252(18) 0.4757(3) 0.0264(11) Uani 1 1 d . . .
H3 H 0.4407 0.6258 0.4453 0.032 Uiso 1 1 calc R . .
C4 C 0.3820(3) 0.7129(2) 0.5568(4) 0.0358(14) Uani 1 1 d . . .
H4 H 0.3901 0.7451 0.5828 0.043 Uiso 1 1 calc R . .
C5 C 0.3290(3) 0.6925(2) 0.5636(4) 0.0374(14) Uani 1 1 d . . .
H5 H 0.3009 0.7099 0.5935 0.045 Uiso 1 1 calc R . .
C6 C 0.5354(2) 0.7199(2) 0.6196(4) 0.0334(13) Uani 1 1 d . . .
C7 C 0.5531(2) 0.6764(2) 0.5733(4) 0.0318(12) Uani 1 1 d . . .
C8 C 0.5950(2) 0.6446(2) 0.6015(3) 0.0309(12) Uani 1 1 d . . .
H8 H 0.6072 0.6159 0.5698 0.037 Uiso 1 1 calc R . .
C9 C 0.6020(3) 0.6963(2) 0.7202(4) 0.0408(15) Uani 1 1 d . . .
H9 H 0.6196 0.7028 0.7714 0.049 Uiso 1 1 calc R . .
C10 C 0.5601(3) 0.7298(2) 0.6943(4) 0.0374(14) Uani 1 1 d . . .
H10 H 0.5490 0.7585 0.7268 0.045 Uiso 1 1 calc R . .
C11 C 0.6282(3) 0.5612(2) 0.8030(4) 0.0392(14) Uani 1 1 d . . .
C12 C 0.6332(2) 0.5349(2) 0.7273(4) 0.0346(13) Uani 1 1 d . . .
C13 C 0.6143(2) 0.4853(2) 0.7185(4) 0.0337(13) Uani 1 1 d . . .
H13 H 0.6182 0.4678 0.6678 0.040 Uiso 1 1 calc R . .
C14 C 0.5850(3) 0.4856(3) 0.8551(4) 0.0421(15) Uani 1 1 d . . .
H14 H 0.5687 0.4674 0.8994 0.051 Uiso 1 1 calc R . .
C15 C 0.6030(3) 0.5362(2) 0.8672(4) 0.0402(14) Uani 1 1 d . . .
H15 H 0.5981 0.5532 0.9182 0.048 Uiso 1 1 calc R . .
C16 C 0.4854(3) 0.3791(2) 0.8068(4) 0.0357(13) Uani 1 1 d . . .
C17 C 0.4866(3) 0.3854(2) 0.7207(4) 0.0327(13) Uani 1 1 d . . .
C18 C 0.4398(2) 0.37948(19) 0.6743(4) 0.0301(12) Uani 1 1 d . . .
H18 H 0.4414 0.3825 0.6165 0.036 Uiso 1 1 calc R . .
C19 C 0.3888(3) 0.3628(2) 0.7928(4) 0.0341(13) Uani 1 1 d . . .
H19 H 0.3541 0.3552 0.8173 0.041 Uiso 1 1 calc R . .
C20 C 0.4360(3) 0.3668(2) 0.8436(4) 0.0351(13) Uani 1 1 d . . .
H20 H 0.4339 0.3612 0.9008 0.042 Uiso 1 1 calc R . .
C21 C 0.2871(2) 0.4430(2) 0.6583(4) 0.0294(12) Uani 1 1 d . . .
C22 C 0.3174(2) 0.43936(18) 0.5843(3) 0.0253(11) Uani 1 1 d . . .
C23 C 0.3171(2) 0.47945(19) 0.5294(3) 0.0272(11) Uani 1 1 d . . .
H23 H 0.3375 0.4769 0.4801 0.033 Uiso 1 1 calc R . .
C24 C 0.2580(2) 0.5276(2) 0.6164(4) 0.0328(13) Uani 1 1 d . . .
H24 H 0.2375 0.5585 0.6262 0.039 Uiso 1 1 calc R . .
C25 C 0.2571(2) 0.4879(2) 0.6749(4) 0.0346(13) Uani 1 1 d . . .
H25 H 0.2367 0.4914 0.7240 0.042 Uiso 1 1 calc R . .
C26 C 0.2409(3) 0.5521(2) 0.4068(4) 0.0337(13) Uani 1 1 d . . .
H26A H 0.2394 0.5806 0.3662 0.040 Uiso 1 1 calc R . .
H26B H 0.2557 0.5210 0.3787 0.040 Uiso 1 1 calc R . .
C27 C 0.1818(3) 0.5402(2) 0.4331(4) 0.0389(14) Uani 1 1 d . . .
H27A H 0.1661 0.5717 0.4586 0.047 Uiso 1 1 calc R . .
H27B H 0.1832 0.5127 0.4753 0.047 Uiso 1 1 calc R . .
C28 C 0.1423(3) 0.5225(3) 0.3639(5) 0.0513(17) Uani 1 1 d . . .
H28A H 0.1405 0.5501 0.3218 0.062 Uiso 1 1 calc R . .
H28B H 0.1580 0.4910 0.3380 0.062 Uiso 1 1 calc R . .
C29 C 0.0836(3) 0.5104(3) 0.3917(5) 0.064(2) Uani 1 1 d . . .
H29A H 0.0845 0.4810 0.4298 0.096 Uiso 1 1 calc R . .
H29B H 0.0604 0.5015 0.3442 0.096 Uiso 1 1 calc R . .
H29C H 0.0681 0.5409 0.4191 0.096 Uiso 1 1 calc R . .
C30 C 0.4843(3) 0.7496(2) 0.4207(4) 0.0427(15) Uani 1 1 d . B .
H30A H 0.5216 0.7658 0.4176 0.051 Uiso 1 1 calc R . .
H30B H 0.4808 0.7254 0.3739 0.051 Uiso 1 1 calc R . .
C31 C 0.4412(3) 0.7924(3) 0.4093(6) 0.061(2) Uani 1 1 d . . .
H31A H 0.4042 0.7759 0.4041 0.073 Uiso 1 1 calc R A 1
H31B H 0.4410 0.8139 0.4594 0.073 Uiso 1 1 calc R A 1
C32A C 0.4491(4) 0.8275(5) 0.3378(11) 0.075(5) Uani 0.640(15) 1 d P B 1
H32A H 0.4148 0.8482 0.3300 0.090 Uiso 0.640(15) 1 calc PR B 1
H32B H 0.4538 0.8058 0.2884 0.090 Uiso 0.640(15) 1 calc PR B 1
C33A C 0.4983(5) 0.8647(5) 0.3441(13) 0.083(6) Uani 0.640(15) 1 d P B 1
H33A H 0.4904 0.8915 0.3851 0.125 Uiso 0.640(15) 1 calc PR B 1
H33B H 0.5042 0.8813 0.2910 0.125 Uiso 0.640(15) 1 calc PR B 1
H33C H 0.5317 0.8454 0.3603 0.125 Uiso 0.640(15) 1 calc PR B 1
C32B C 0.4537(14) 0.8416(7) 0.4558(19) 0.094(11) Uani 0.360(15) 1 d P B 2
H32C H 0.4210 0.8647 0.4501 0.113 Uiso 0.360(15) 1 calc PR B 2
H32D H 0.4572 0.8325 0.5144 0.113 Uiso 0.360(15) 1 calc PR B 2
C33B C 0.5030(10) 0.8719(10) 0.4339(19) 0.071(8) Uani 0.360(15) 1 d P B 2
H33D H 0.5360 0.8495 0.4363 0.106 Uiso 0.360(15) 1 calc PR B 2
H33E H 0.5077 0.9008 0.4723 0.106 Uiso 0.360(15) 1 calc PR B 2
H33F H 0.4984 0.8856 0.3784 0.106 Uiso 0.360(15) 1 calc PR B 2
C34 C 0.7273(3) 0.6432(3) 0.7018(5) 0.0519(18) Uani 1 1 d . . .
H34A H 0.7269 0.6771 0.7303 0.062 Uiso 1 1 calc R C 3
H34B H 0.7542 0.6208 0.7316 0.062 Uiso 1 1 calc R C 3
C35A C 0.7509(5) 0.6526(5) 0.6165(8) 0.036(3) Uani 0.66(2) 1 d P D 3
H35A H 0.7202 0.6623 0.5788 0.043 Uiso 0.66(2) 1 calc PR D 3
H35B H 0.7774 0.6820 0.6189 0.043 Uiso 0.66(2) 1 calc PR D 3
C36A C 0.7803(4) 0.6050(4) 0.5836(7) 0.042(3) Uani 0.66(2) 1 d P D 3
H36A H 0.7534 0.5765 0.5737 0.051 Uiso 0.66(2) 1 calc PR D 3
H36B H 0.8089 0.5928 0.6230 0.051 Uiso 0.66(2) 1 calc PR D 3
C37A C 0.8111(9) 0.6243(12) 0.4921(13) 0.110(10) Uani 0.66(2) 1 d P D 3
H37A H 0.8286 0.5941 0.4664 0.166 Uiso 0.66(2) 1 calc PR D 3
H37B H 0.8392 0.6509 0.5035 0.166 Uiso 0.66(2) 1 calc PR D 3
H37C H 0.7825 0.6385 0.4553 0.166 Uiso 0.66(2) 1 calc PR D 3
C35B C 0.7372(13) 0.6322(15) 0.6025(18) 0.065(10) Uani 0.34(2) 1 d P D 4
H35C H 0.7260 0.5962 0.5886 0.078 Uiso 0.34(2) 1 calc PR D 4
H35D H 0.7142 0.6565 0.5695 0.078 Uiso 0.34(2) 1 calc PR D 4
C36B C 0.7993(9) 0.6404(8) 0.5836(13) 0.047(7) Uani 0.34(2) 1 d P D 4
H36C H 0.8087 0.6776 0.5777 0.056 Uiso 0.34(2) 1 calc PR D 4
H36D H 0.8238 0.6242 0.6254 0.056 Uiso 0.34(2) 1 calc PR D 4
C37B C 0.8011(10) 0.6131(6) 0.5066(15) 0.023(5) Uani 0.34(2) 1 d PU D 4
H37D H 0.8140 0.5774 0.5159 0.034 Uiso 0.34(2) 1 calc PR D 4
H37E H 0.8268 0.6309 0.4699 0.034 Uiso 0.34(2) 1 calc PR D 4
H37F H 0.7638 0.6124 0.4819 0.034 Uiso 0.34(2) 1 calc PR D 4
C38 C 0.6302(3) 0.3666(2) 0.7683(4) 0.0390(14) Uani 1 1 d . . .
H38A H 0.6542 0.3807 0.7248 0.047 Uiso 1 1 calc R . .
H38B H 0.6506 0.3702 0.8208 0.047 Uiso 1 1 calc R . .
C39 C 0.6199(3) 0.3092(2) 0.7518(4) 0.0424(15) Uani 1 1 d . . .
H39A H 0.6012 0.3055 0.6980 0.051 Uiso 1 1 calc R . .
H39B H 0.5943 0.2956 0.7938 0.051 Uiso 1 1 calc R . .
C40 C 0.6729(3) 0.2763(2) 0.7525(4) 0.0456(16) Uani 1 1 d . . .
H40A H 0.6924 0.2812 0.8055 0.055 Uiso 1 1 calc R . .
H40B H 0.6624 0.2391 0.7481 0.055 Uiso 1 1 calc R . .
C41 C 0.7127(3) 0.2892(2) 0.6843(4) 0.0469(16) Uani 1 1 d . . .
H41A H 0.6934 0.2861 0.6315 0.070 Uiso 1 1 calc R . .
H41B H 0.7442 0.2650 0.6860 0.070 Uiso 1 1 calc R . .
H41C H 0.7263 0.3249 0.6912 0.070 Uiso 1 1 calc R . .
C42 C 0.3127(2) 0.3065(2) 0.6467(4) 0.0324(12) Uani 1 1 d . . .
H42A H 0.3133 0.2889 0.7004 0.039 Uiso 1 1 calc R . .
H42B H 0.2736 0.3070 0.6269 0.039 Uiso 1 1 calc R . .
C43 C 0.3470(3) 0.2754(2) 0.5877(4) 0.0373(13) Uani 1 1 d . . .
H43A H 0.3833 0.2672 0.6139 0.045 Uiso 1 1 calc R . .
H43B H 0.3545 0.2970 0.5390 0.045 Uiso 1 1 calc R . .
C44 C 0.3194(3) 0.2240(2) 0.5596(4) 0.0388(14) Uani 1 1 d . . .
H44A H 0.3130 0.2019 0.6081 0.047 Uiso 1 1 calc R . .
H44B H 0.2827 0.2320 0.5348 0.047 Uiso 1 1 calc R . .
C45 C 0.3534(3) 0.1938(3) 0.4987(5) 0.061(2) Uani 1 1 d . . .
H45A H 0.3604 0.2155 0.4507 0.091 Uiso 1 1 calc R . .
H45B H 0.3330 0.1625 0.4820 0.091 Uiso 1 1 calc R . .
H45C H 0.3889 0.1837 0.5240 0.091 Uiso 1 1 calc R . .
B1 B 0.2840(3) 0.5683(2) 0.4768(4) 0.0346(15) Uani 1 1 d . . .
B2 B 0.4823(3) 0.7160(3) 0.5025(5) 0.0363(15) Uani 1 1 d . . .
B3 B 0.6678(3) 0.6180(2) 0.7118(4) 0.0357(15) Uani 1 1 d . D .
B4 B 0.5745(3) 0.4006(3) 0.7720(4) 0.0357(15) Uani 1 1 d . . .
B5 B 0.3334(3) 0.3654(2) 0.6587(4) 0.0313(14) Uani 1 1 d . . .
O11 O -0.23196(18) 0.60910(15) 0.9686(3) 0.0393(10) Uani 1 1 d . . .
O12 O -0.15785(18) 0.57200(14) 1.0463(3) 0.0364(9) Uani 1 1 d . . .
O13 O -0.01272(19) 0.73793(16) 0.8912(3) 0.0467(11) Uani 1 1 d . . .
O14 O 0.02060(17) 0.67146(15) 0.9812(3) 0.0393(10) Uani 1 1 d . . .
O15 O 0.1466(2) 0.59501(15) 0.6914(3) 0.0451(11) Uani 1 1 d . . .
O16 O 0.15310(19) 0.55574(15) 0.8236(3) 0.0427(10) Uani 1 1 d . . .
O17 O 0.0319(2) 0.37087(16) 0.6649(3) 0.0457(11) Uani 1 1 d . . .
O18 O 0.03856(18) 0.38524(15) 0.8084(3) 0.0388(10) Uani 1 1 d . . .
O19 O -0.20930(18) 0.38427(16) 0.8083(3) 0.0429(11) Uani 1 1 d . . .
O20 O -0.15397(17) 0.38376(14) 0.9293(3) 0.0351(9) Uani 1 1 d . . .
N6 N -0.0817(2) 0.68363(18) 0.9655(3) 0.0373(12) Uani 1 1 d . . .
N7 N 0.1125(2) 0.64574(18) 0.8106(4) 0.0415(13) Uani 1 1 d . . .
N8 N 0.0870(2) 0.44773(18) 0.7160(3) 0.0390(12) Uani 1 1 d . . .
N9 N -0.1102(2) 0.35682(17) 0.7973(3) 0.0360(11) Uani 1 1 d . . .
N10 N -0.2122(2) 0.51429(18) 0.9505(3) 0.0357(11) Uani 1 1 d . . .
C46 C -0.1861(3) 0.6363(2) 0.9601(4) 0.0351(13) Uani 1 1 d . . .
C47 C -0.1419(3) 0.6152(2) 1.0076(3) 0.0315(13) Uani 1 1 d . . .
C48 C -0.0902(3) 0.6398(2) 1.0104(3) 0.0341(13) Uani 1 1 d . . .
H48 H -0.0611 0.6261 1.0435 0.041 Uiso 1 1 calc R . .
C49 C -0.1234(3) 0.7041(2) 0.9211(4) 0.0402(15) Uani 1 1 d . . .
H49 H -0.1167 0.7355 0.8922 0.048 Uiso 1 1 calc R . .
C50 C -0.1777(3) 0.6811(2) 0.9148(4) 0.0363(14) Uani 1 1 d . . .
H50 H -0.2063 0.6957 0.8815 0.044 Uiso 1 1 calc R . .
C51 C 0.0279(3) 0.7115(2) 0.8571(4) 0.0419(15) Uani 1 1 d . . .
C52 C 0.0482(3) 0.6707(2) 0.9109(4) 0.0374(14) Uani 1 1 d . . .
C53 C 0.0898(3) 0.6394(2) 0.8867(4) 0.0378(14) Uani 1 1 d . . .
H53 H 0.1034 0.6130 0.9222 0.045 Uiso 1 1 calc R . .
C54 C 0.0950(3) 0.6836(2) 0.7622(5) 0.0491(17) Uani 1 1 d . . .
H54 H 0.1127 0.6879 0.7109 0.059 Uiso 1 1 calc R . .
C55 C 0.0515(3) 0.7179(2) 0.7825(4) 0.0421(15) Uani 1 1 d . . .
H55 H 0.0392 0.7442 0.7459 0.051 Uiso 1 1 calc R . .
C56 C 0.1231(3) 0.5477(2) 0.6904(4) 0.0425(15) Uani 1 1 d . . .
C57 C 0.1276(2) 0.5245(2) 0.7700(4) 0.0357(13) Uani 1 1 d . . .
C58 C 0.1097(3) 0.4745(2) 0.7795(4) 0.0374(14) Uani 1 1 d . . .
H58 H 0.1131 0.4582 0.8314 0.045 Uiso 1 1 calc R . .
C59 C 0.0829(3) 0.4702(2) 0.6431(4) 0.0438(16) Uani 1 1 d . . .
H59 H 0.0676 0.4503 0.5995 0.053 Uiso 1 1 calc R . .
C60 C 0.1000(3) 0.5218(2) 0.6261(4) 0.0372(14) Uani 1 1 d . . .
H60 H 0.0957 0.5372 0.5737 0.045 Uiso 1 1 calc R . .
C61 C -0.0172(3) 0.3645(2) 0.6990(4) 0.0399(15) Uani 1 1 d . . .
C62 C -0.0128(3) 0.37378(19) 0.7862(4) 0.0334(13) Uani 1 1 d . . .
C63 C -0.0592(2) 0.36882(19) 0.8323(4) 0.0338(13) Uani 1 1 d . . .
H63 H -0.0566 0.3737 0.8897 0.041 Uiso 1 1 calc R . .
C64 C -0.1129(3) 0.3475(2) 0.7176(4) 0.0413(15) Uani 1 1 d . . .
H64 H -0.1478 0.3380 0.6946 0.050 Uiso 1 1 calc R . .
C65 C -0.0677(3) 0.3509(2) 0.6657(4) 0.0375(14) Uani 1 1 d . . .
H65 H -0.0716 0.3439 0.6089 0.045 Uiso 1 1 calc R . .
C66 C -0.2139(2) 0.4292(2) 0.8471(4) 0.0369(14) Uani 1 1 d . . .
C67 C -0.1805(2) 0.4289(2) 0.9205(4) 0.0325(13) Uani 1 1 d . . .
C68 C -0.1824(3) 0.4715(2) 0.9707(4) 0.0319(13) Uani 1 1 d . . .
H68 H -0.1623 0.4709 1.0210 0.038 Uiso 1 1 calc R . .
C69 C -0.2432(3) 0.5146(2) 0.8819(4) 0.0402(14) Uani 1 1 d . . .
H69 H -0.2644 0.5448 0.8692 0.048 Uiso 1 1 calc R . .
C70 C -0.2457(3) 0.4716(3) 0.8276(4) 0.0438(15) Uani 1 1 d . . .
H70 H -0.2685 0.4723 0.7798 0.053 Uiso 1 1 calc R . .
C71 C -0.2579(3) 0.5449(2) 1.0883(4) 0.0384(14) Uani 1 1 d . . .
H71A H -0.2411 0.5156 1.1192 0.046 Uiso 1 1 calc R . .
H71B H -0.2606 0.5747 1.1264 0.046 Uiso 1 1 calc R . .
C72 C -0.3164(3) 0.5293(2) 1.0626(4) 0.0417(15) Uani 1 1 d . . .
H72A H -0.3353 0.5602 1.0392 0.050 Uiso 1 1 calc R . .
H72B H -0.3138 0.5030 1.0187 0.050 Uiso 1 1 calc R . .
C73 C -0.3524(3) 0.5075(2) 1.1295(4) 0.0478(16) Uani 1 1 d . . .
H73A H -0.3557 0.5338 1.1734 0.057 Uiso 1 1 calc R . .
H73B H -0.3338 0.4765 1.1532 0.057 Uiso 1 1 calc R . .
C74 C -0.4108(3) 0.4922(3) 1.1000(5) 0.061(2) Uani 1 1 d . . .
H74A H -0.4296 0.5226 1.0767 0.091 Uiso 1 1 calc R . .
H74B H -0.4323 0.4791 1.1463 0.091 Uiso 1 1 calc R . .
H74C H -0.4080 0.4650 1.0583 0.091 Uiso 1 1 calc R . .
C75 C -0.0233(3) 0.7524(2) 1.0494(4) 0.0446(15) Uani 1 1 d . . .
H75A H -0.0278 0.7326 1.1007 0.054 Uiso 1 1 calc R . .
H75B H 0.0138 0.7692 1.0517 0.054 Uiso 1 1 calc R . .
C76 C -0.0670(3) 0.7948(3) 1.0468(6) 0.063(2) Uani 1 1 d . . .
H76A H -0.1039 0.7790 1.0559 0.076 Uiso 1 1 calc R . .
H76B H -0.0674 0.8106 0.9917 0.076 Uiso 1 1 calc R . .
C77 C -0.0576(4) 0.8377(3) 1.1101(7) 0.079(3) Uani 1 1 d . . .
H77A H -0.0911 0.8601 1.1115 0.094 Uiso 1 1 calc R . .
H77B H -0.0533 0.8214 1.1646 0.094 Uiso 1 1 calc R . .
C78 C -0.0072(4) 0.8718(4) 1.0946(9) 0.100(4) Uani 1 1 d . . .
H78A H 0.0263 0.8502 1.0932 0.150 Uiso 1 1 calc R . .
H78B H -0.0036 0.8976 1.1384 0.150 Uiso 1 1 calc R . .
H78C H -0.0119 0.8897 1.0421 0.150 Uiso 1 1 calc R . .
C79 C 0.2212(3) 0.6307(2) 0.7978(4) 0.0451(16) Uani 1 1 d . . .
H79A H 0.2487 0.6097 0.7676 0.054 Uiso 1 1 calc R . .
H79B H 0.2224 0.6666 0.7757 0.054 Uiso 1 1 calc R . .
C80 C 0.2380(3) 0.6321(3) 0.8869(5) 0.0505(17) Uani 1 1 d . . .
H80A H 0.2137 0.6575 0.9148 0.061 Uiso 1 1 calc R . .
H80B H 0.2302 0.5975 0.9106 0.061 Uiso 1 1 calc R . .
C81 C 0.2975(3) 0.6460(3) 0.9071(5) 0.0505(17) Uani 1 1 d . . .
H81A H 0.3045 0.6822 0.8897 0.061 Uiso 1 1 calc R . .
H81B H 0.3224 0.6231 0.8754 0.061 Uiso 1 1 calc R . .
C82 C 0.3122(4) 0.6408(4) 0.9975(5) 0.066(2) Uani 1 1 d . . .
H82A H 0.2878 0.6634 1.0295 0.099 Uiso 1 1 calc R . .
H82B H 0.3510 0.6512 1.0064 0.099 Uiso 1 1 calc R . .
H82C H 0.3072 0.6047 1.0147 0.099 Uiso 1 1 calc R . .
C83 C 0.1294(3) 0.3557(2) 0.7356(5) 0.0531(19) Uani 1 1 d . . .
H83A H 0.1455 0.3539 0.6803 0.064 Uiso 1 1 calc R . .
H83B H 0.1559 0.3750 0.7710 0.064 Uiso 1 1 calc R . .
C84 C 0.1236(3) 0.3008(2) 0.7684(4) 0.0432(15) Uani 1 1 d . . .
H84A H 0.0975 0.2814 0.7325 0.052 Uiso 1 1 calc R . .
H84B H 0.1069 0.3026 0.8233 0.052 Uiso 1 1 calc R . .
C85 C 0.1779(3) 0.2700(2) 0.7748(4) 0.0434(15) Uani 1 1 d . . .
H85A H 0.1957 0.2698 0.7206 0.052 Uiso 1 1 calc R . .
H85B H 0.1690 0.2336 0.7891 0.052 Uiso 1 1 calc R . .
C86 C 0.2196(3) 0.2911(3) 0.8378(5) 0.0535(18) Uani 1 1 d . . .
H86A H 0.2305 0.3265 0.8226 0.080 Uiso 1 1 calc R . .
H86B H 0.2526 0.2687 0.8392 0.080 Uiso 1 1 calc R . .
H86C H 0.2025 0.2916 0.8918 0.080 Uiso 1 1 calc R . .
C87 C -0.1808(3) 0.2939(2) 0.8711(5) 0.0458(17) Uani 1 1 d . . .
H87A H -0.2151 0.2932 0.9038 0.055 Uiso 1 1 calc R . .
H87B H -0.1888 0.2762 0.8186 0.055 Uiso 1 1 calc R . .
C88 C -0.1347(3) 0.2633(2) 0.9173(4) 0.0408(15) Uani 1 1 d . . .
H88A H -0.1037 0.2570 0.8792 0.049 Uiso 1 1 calc R . .
H88B H -0.1202 0.2855 0.9621 0.049 Uiso 1 1 calc R . .
C89 C -0.1523(3) 0.2105(2) 0.9543(4) 0.0504(17) Uani 1 1 d . . .
H89A H -0.1765 0.1919 0.9146 0.060 Uiso 1 1 calc R . .
H89B H -0.1187 0.1890 0.9640 0.060 Uiso 1 1 calc R . .
C90 C -0.1829(3) 0.2171(3) 1.0336(4) 0.0542(18) Uani 1 1 d . . .
H90A H -0.1590 0.2353 1.0731 0.081 Uiso 1 1 calc R . .
H90B H -0.1929 0.1829 1.0553 0.081 Uiso 1 1 calc R . .
H90C H -0.2168 0.2375 1.0239 0.081 Uiso 1 1 calc R . .
B6 B -0.2164(3) 0.5606(2) 1.0169(4) 0.0343(15) Uani 1 1 d . . .
B7 B -0.0240(4) 0.7122(3) 0.9749(5) 0.0446(18) Uani 1 1 d . . .
B8 B 0.1613(3) 0.6074(3) 0.7815(5) 0.0424(17) Uani 1 1 d . . .
B9 B 0.0727(3) 0.3876(3) 0.7304(5) 0.0424(17) Uani 1 1 d . . .
B10 B -0.1650(3) 0.3528(2) 0.8528(4) 0.0361(15) Uani 1 1 d . . .
C91 C 0.4186(9) 0.9688(6) 0.1780(12) 0.098(7) Uiso 0.50 1 d PG E -1
C92 C 0.3797(7) 0.9310(8) 0.1980(13) 0.122(9) Uiso 0.50 1 d PG E -1
C93 C 0.3972(11) 0.8815(7) 0.2203(14) 0.139(10) Uiso 0.50 1 d PG E -1
C94 C 0.4536(13) 0.8697(8) 0.2226(18) 0.198(17) Uiso 0.50 1 d PG E -1
C95 C 0.4925(8) 0.9075(12) 0.203(2) 0.24(2) Uiso 0.50 1 d PG E -1
C96 C 0.4750(8) 0.9570(10) 0.1803(18) 0.22(2) Uiso 0.50 1 d PG E -1
C97 C -0.0124(6) 0.5632(10) 0.8058(15) 0.121(9) Uiso 0.50 1 d PG F -2
C98 C -0.0365(10) 0.5156(8) 0.8242(14) 0.168(14) Uiso 0.50 1 d PG F -2
C99 C -0.0940(10) 0.5099(6) 0.8207(16) 0.172(15) Uiso 0.50 1 d PG F -2
C100 C -0.1273(6) 0.5519(8) 0.7987(14) 0.138(10) Uiso 0.50 1 d PG F -2
C101 C -0.1032(7) 0.5995(6) 0.7802(11) 0.079(5) Uiso 0.50 1 d PG F -2
C102 C -0.0457(8) 0.6052(7) 0.7838(14) 0.25(2) Uiso 0.50 1 d PG F -2
C103 C 0.4764(8) 0.9574(7) 0.1175(12) 0.057(4) Uiso 0.42 1 d P G -3
C104 C 0.4728(11) 0.9835(10) 0.0718(16) 0.082(6) Uiso 0.42 1 d P G -3
C105 C 0.4741(10) 1.0057(9) 0.0076(15) 0.076(6) Uiso 0.42 1 d P G -3
C106 C -0.0801(12) 0.5392(11) 0.8383(18) 0.094(8) Uiso 0.42 1 d P H -4
C107 C -0.0230(16) 0.5163(14) 0.917(2) 0.130(11) Uiso 0.42 1 d P H -4
C108 C -0.0238(12) 0.4842(11) 1.0027(19) 0.098(8) Uiso 0.42 1 d P H -4

loop_
_atom_site_aniso_label
_atom_site_aniso_U_11
_atom_site_aniso_U_22
_atom_site_aniso_U_33
_atom_site_aniso_U_23
_atom_site_aniso_U_13
_atom_site_aniso_U_12
O1 0.033(2) 0.0204(17) 0.040(2) -0.0022(15) 0.0051(18) 0.0041(15)
O2 0.038(2) 0.0187(16) 0.036(2) -0.0021(15) 0.0066(18) -0.0008(16)
O3 0.043(2) 0.0254(19) 0.054(3) -0.0111(18) -0.011(2) 0.0044(18)
O4 0.035(2) 0.032(2) 0.040(2) -0.0061(17) -0.0076(19) 0.0016(17)
O5 0.052(3) 0.033(2) 0.032(2) -0.0018(17) -0.006(2) -0.0010(19)
O6 0.055(3) 0.0271(19) 0.033(2) 0.0042(16) 0.004(2) 0.0071(18)
O7 0.041(3) 0.047(2) 0.036(2) 0.0029(19) -0.004(2) -0.005(2)
O8 0.035(2) 0.046(2) 0.033(2) -0.0016(18) -0.0010(18) -0.0015(18)
O9 0.035(2) 0.0269(18) 0.032(2) 0.0037(16) 0.0060(17) 0.0007(16)
O10 0.033(2) 0.0205(17) 0.035(2) 0.0034(15) 0.0042(17) 0.0037(15)
N1 0.036(3) 0.023(2) 0.037(3) -0.0046(19) -0.003(2) 0.0048(19)
N2 0.037(3) 0.026(2) 0.036(3) -0.001(2) 0.000(2) -0.002(2)
N3 0.037(3) 0.037(3) 0.031(3) 0.000(2) -0.005(2) 0.000(2)
N4 0.035(3) 0.020(2) 0.031(3) 0.0015(18) 0.002(2) 0.0037(18)
N5 0.034(3) 0.019(2) 0.031(3) -0.0015(18) 0.002(2) 0.0033(18)
C1 0.036(3) 0.021(2) 0.036(3) 0.004(2) 0.000(3) 0.003(2)
C2 0.041(3) 0.020(2) 0.031(3) 0.001(2) 0.004(3) 0.004(2)
C3 0.033(3) 0.019(2) 0.027(3) -0.002(2) -0.001(2) 0.006(2)
C4 0.039(3) 0.020(2) 0.048(4) -0.009(2) -0.004(3) 0.007(2)
C5 0.040(3) 0.027(3) 0.045(4) -0.005(2) 0.002(3) 0.010(2)
C6 0.034(3) 0.025(3) 0.041(3) -0.004(2) 0.001(3) -0.005(2)
C7 0.034(3) 0.026(3) 0.036(3) -0.008(2) 0.003(3) -0.002(2)
C8 0.034(3) 0.028(3) 0.031(3) -0.003(2) -0.005(2) -0.002(2)
C9 0.050(4) 0.033(3) 0.039(3) -0.009(3) -0.005(3) 0.002(3)
C10 0.045(4) 0.027(3) 0.040(3) -0.012(2) -0.005(3) -0.002(3)
C11 0.038(3) 0.043(3) 0.036(3) 0.000(3) -0.006(3) 0.011(3)
C12 0.033(3) 0.036(3) 0.035(3) -0.002(2) -0.001(3) 0.010(2)
C13 0.036(3) 0.033(3) 0.032(3) -0.002(2) 0.000(3) 0.007(2)
C14 0.042(4) 0.055(4) 0.029(3) -0.001(3) -0.004(3) -0.003(3)
C15 0.050(4) 0.041(3) 0.030(3) -0.010(3) -0.006(3) -0.002(3)
C16 0.043(3) 0.029(3) 0.035(3) 0.002(2) -0.001(3) 0.001(3)
C17 0.036(3) 0.027(3) 0.036(3) -0.002(2) 0.001(3) -0.001(2)
C18 0.036(3) 0.024(2) 0.030(3) -0.002(2) 0.004(3) 0.001(2)
C19 0.043(3) 0.025(3) 0.035(3) 0.005(2) 0.009(3) 0.000(2)
C20 0.045(4) 0.032(3) 0.028(3) 0.008(2) 0.002(3) -0.001(3)
C21 0.030(3) 0.023(3) 0.035(3) 0.005(2) 0.004(2) 0.000(2)
C22 0.022(3) 0.022(2) 0.032(3) -0.002(2) -0.004(2) 0.002(2)
C23 0.029(3) 0.024(2) 0.029(3) -0.007(2) 0.002(2) -0.001(2)
C24 0.036(3) 0.026(3) 0.037(3) 0.000(2) 0.008(3) 0.008(2)
C25 0.033(3) 0.037(3) 0.034(3) 0.003(2) 0.012(3) 0.007(2)
C26 0.042(3) 0.025(3) 0.034(3) 0.001(2) 0.002(3) 0.000(2)
C27 0.042(3) 0.033(3) 0.042(3) 0.002(3) 0.003(3) -0.003(3)
C28 0.053(4) 0.042(3) 0.059(4) 0.000(3) -0.001(4) -0.012(3)
C29 0.048(4) 0.075(5) 0.069(5) 0.005(4) -0.001(4) -0.026(4)
C30 0.043(4) 0.028(3) 0.057(4) 0.001(3) -0.006(3) -0.006(3)
C31 0.041(4) 0.040(4) 0.100(6) 0.008(4) 0.001(4) -0.002(3)
C32A 0.025(5) 0.053(7) 0.147(14) 0.049(8) 0.008(7) 0.009(5)
C33A 0.051(8) 0.037(6) 0.162(18) 0.025(8) 0.032(9) 0.005(5)
C32B 0.15(3) 0.022(9) 0.11(2) -0.006(11) -0.03(2) 0.029(13)
C33B 0.055(14) 0.070(15) 0.09(2) 0.003(13) 0.013(13) -0.007(11)
C34 0.047(4) 0.056(4) 0.052(4) 0.017(3) -0.006(3) 0.008(3)
C35A 0.024(6) 0.031(6) 0.052(7) 0.005(5) -0.006(5) -0.004(5)
C36A 0.039(6) 0.033(6) 0.055(7) 0.007(4) -0.006(5) -0.004(5)
C37A 0.048(11) 0.25(3) 0.039(9) 0.040(13) 0.028(8) 0.016(14)
C35B 0.051(18) 0.09(2) 0.049(15) 0.011(15) -0.009(12) -0.056(17)
C36B 0.047(13) 0.041(13) 0.052(13) 0.004(9) -0.003(10) -0.013(10)
C37B 0.024(10) 0.012(7) 0.033(12) 0.008(6) 0.018(8) -0.005(6)
C38 0.040(3) 0.034(3) 0.043(4) 0.008(3) -0.009(3) -0.005(3)
C39 0.044(4) 0.032(3) 0.051(4) 0.012(3) -0.009(3) -0.007(3)
C40 0.052(4) 0.028(3) 0.057(4) 0.008(3) -0.009(3) -0.002(3)
C41 0.055(4) 0.028(3) 0.058(4) 0.004(3) -0.008(3) 0.004(3)
C42 0.034(3) 0.025(3) 0.037(3) 0.003(2) -0.001(3) -0.002(2)
C43 0.044(3) 0.029(3) 0.039(3) 0.000(2) 0.000(3) -0.008(3)
C44 0.050(4) 0.027(3) 0.039(3) 0.003(2) 0.000(3) -0.009(3)
C45 0.060(5) 0.047(4) 0.075(5) -0.026(4) 0.017(4) -0.017(3)
B1 0.041(4) 0.021(3) 0.042(4) 0.002(3) 0.007(3) 0.001(3)
B2 0.032(3) 0.031(3) 0.046(4) -0.007(3) -0.008(3) 0.003(3)
B3 0.050(4) 0.026(3) 0.031(4) 0.003(3) -0.003(3) 0.003(3)
B4 0.036(4) 0.041(4) 0.030(3) 0.005(3) 0.001(3) -0.006(3)
B5 0.032(3) 0.024(3) 0.038(4) 0.004(3) 0.011(3) 0.003(3)
O11 0.042(2) 0.0273(19) 0.049(3) -0.0037(17) 0.002(2) 0.0003(18)
O12 0.041(2) 0.0264(19) 0.042(2) 0.0003(17) -0.0021(19) -0.0033(17)
O13 0.041(2) 0.036(2) 0.063(3) 0.018(2) 0.011(2) 0.0091(19)
O14 0.035(2) 0.036(2) 0.047(3) 0.0107(18) 0.007(2) 0.0032(18)
O15 0.058(3) 0.033(2) 0.045(3) 0.0057(19) 0.013(2) 0.002(2)
O16 0.050(3) 0.034(2) 0.045(3) 0.0053(19) 0.007(2) 0.0032(19)
O17 0.055(3) 0.033(2) 0.050(3) 0.0002(19) 0.015(2) 0.000(2)
O18 0.038(2) 0.035(2) 0.043(2) 0.0085(18) 0.004(2) -0.0006(18)
O19 0.041(2) 0.043(2) 0.045(3) -0.017(2) -0.009(2) 0.0069(19)
O20 0.037(2) 0.0268(18) 0.042(2) -0.0075(17) 0.0000(19) 0.0029(17)
N6 0.045(3) 0.031(2) 0.036(3) 0.004(2) 0.011(2) 0.007(2)
N7 0.042(3) 0.030(2) 0.052(3) 0.003(2) 0.005(3) 0.000(2)
N8 0.039(3) 0.035(3) 0.043(3) 0.006(2) 0.008(2) 0.001(2)
N9 0.044(3) 0.027(2) 0.037(3) 0.002(2) 0.002(2) 0.008(2)
N10 0.037(3) 0.031(2) 0.039(3) 0.000(2) 0.000(2) -0.001(2)
C46 0.037(3) 0.027(3) 0.041(3) 0.001(2) 0.004(3) 0.009(2)
C47 0.042(3) 0.030(3) 0.023(3) -0.007(2) 0.002(2) 0.013(2)
C48 0.047(4) 0.028(3) 0.028(3) 0.001(2) 0.009(3) 0.014(3)
C49 0.042(4) 0.038(3) 0.041(3) 0.016(3) 0.011(3) 0.020(3)
C50 0.045(4) 0.027(3) 0.037(3) 0.006(2) 0.009(3) 0.013(3)
C51 0.042(4) 0.030(3) 0.054(4) 0.001(3) 0.004(3) -0.005(3)
C52 0.037(3) 0.028(3) 0.047(4) 0.007(3) 0.001(3) -0.002(2)
C53 0.052(4) 0.032(3) 0.029(3) 0.006(2) 0.007(3) -0.010(3)
C54 0.062(4) 0.032(3) 0.054(4) 0.013(3) 0.007(3) -0.011(3)
C55 0.056(4) 0.029(3) 0.042(4) 0.012(3) -0.002(3) 0.000(3)
C56 0.044(4) 0.035(3) 0.049(4) 0.007(3) 0.017(3) 0.001(3)
C57 0.032(3) 0.030(3) 0.045(3) -0.003(3) 0.006(3) 0.004(2)
C58 0.033(3) 0.040(3) 0.039(3) 0.006(3) 0.007(3) 0.004(3)
C59 0.051(4) 0.043(3) 0.038(4) 0.014(3) 0.016(3) 0.002(3)
C60 0.042(3) 0.039(3) 0.031(3) 0.008(2) 0.007(3) 0.001(3)
C61 0.049(4) 0.019(2) 0.052(4) 0.000(2) 0.012(3) 0.006(2)
C62 0.043(4) 0.019(2) 0.038(3) 0.003(2) -0.001(3) 0.006(2)
C63 0.035(3) 0.017(2) 0.049(4) 0.004(2) -0.010(3) 0.003(2)
C64 0.050(4) 0.027(3) 0.047(4) -0.010(3) -0.001(3) 0.004(3)
C65 0.058(4) 0.029(3) 0.026(3) -0.003(2) 0.005(3) 0.003(3)
C66 0.028(3) 0.034(3) 0.048(4) -0.005(3) -0.001(3) 0.000(2)
C67 0.033(3) 0.025(3) 0.039(3) -0.002(2) 0.005(3) 0.001(2)
C68 0.037(3) 0.024(3) 0.035(3) 0.002(2) 0.006(3) 0.006(2)
C69 0.035(3) 0.040(3) 0.046(4) -0.004(3) -0.013(3) 0.008(3)
C70 0.040(4) 0.052(4) 0.040(4) -0.013(3) -0.005(3) 0.012(3)
C71 0.050(4) 0.031(3) 0.035(3) -0.005(2) 0.005(3) -0.004(3)
C72 0.048(4) 0.031(3) 0.046(4) -0.007(3) -0.004(3) 0.005(3)
C73 0.057(4) 0.033(3) 0.054(4) -0.004(3) 0.002(3) -0.002(3)
C74 0.060(5) 0.060(4) 0.063(5) -0.007(4) 0.006(4) -0.014(4)
C75 0.049(4) 0.029(3) 0.055(4) 0.000(3) 0.006(3) 0.005(3)
C76 0.054(5) 0.050(4) 0.086(6) -0.009(4) -0.001(4) 0.019(4)
C77 0.074(6) 0.044(4) 0.117(8) -0.026(5) -0.002(6) 0.018(4)
C78 0.083(7) 0.059(5) 0.157(11) -0.025(6) -0.023(7) 0.015(5)
C79 0.049(4) 0.034(3) 0.052(4) 0.001(3) 0.014(3) 0.005(3)
C80 0.049(4) 0.051(4) 0.052(4) -0.002(3) 0.014(3) -0.004(3)
C81 0.043(4) 0.047(4) 0.062(5) -0.004(3) 0.009(3) -0.005(3)
C82 0.053(5) 0.082(6) 0.063(5) 0.001(4) 0.005(4) -0.011(4)
C83 0.046(4) 0.035(3) 0.078(5) 0.017(3) 0.018(4) 0.008(3)
C84 0.050(4) 0.026(3) 0.054(4) -0.003(3) 0.010(3) 0.001(3)
C85 0.051(4) 0.031(3) 0.048(4) 0.003(3) 0.010(3) 0.009(3)
C86 0.064(5) 0.036(3) 0.061(5) -0.003(3) 0.009(4) 0.009(3)
C87 0.040(4) 0.035(3) 0.063(4) -0.019(3) 0.019(3) -0.008(3)
C88 0.066(4) 0.027(3) 0.029(3) 0.001(2) 0.002(3) -0.015(3)
C89 0.069(5) 0.033(3) 0.049(4) -0.004(3) 0.013(4) -0.011(3)
C90 0.074(5) 0.044(4) 0.045(4) 0.003(3) -0.005(4) -0.019(3)
B6 0.039(4) 0.026(3) 0.039(4) 0.000(3) -0.002(3) 0.004(3)
B7 0.056(5) 0.026(3) 0.052(5) 0.013(3) 0.008(4) 0.008(3)
B8 0.053(5) 0.034(3) 0.040(4) 0.007(3) 0.006(3) -0.003(3)
B9 0.054(5) 0.029(3) 0.044(4) 0.004(3) 0.009(4) 0.003(3)
B10 0.042(4) 0.027(3) 0.040(4) -0.007(3) 0.005(3) 0.006(3)

loop_
_atom_type_symbol
_atom_type_description
_atom_type_scat_dispersion_real
_atom_type_scat_dispersion_imag
_atom_type_scat_source
C C 0.0033 0.0016 'International Tables Vol C Tables 4.2.6.8 and 6.1.1.4'
H H 0.0000 0.0000 'International Tables Vol C Tables 4.2.6.8 and 6.1.1.4'
B B 0.0013 0.0007 'International Tables Vol C Tables 4.2.6.8 and 6.1.1.4'
N N 0.0061 0.0033 'International Tables Vol C Tables 4.2.6.8 and 6.1.1.4'
O O 0.0106 0.0060 'International Tables Vol C Tables 4.2.6.8 and 6.1.1.4'

loop_
_geom_angle_atom_site_label_1
_geom_angle_atom_site_label_2
_geom_angle_atom_site_label_3
_geom_angle
C1 O1 B1 106.1(4)
C2 O2 B1 106.6(4)
C6 O3 B2 107.5(4)
C7 O4 B2 106.5(4)
C11 O5 B3 107.0(5)
C12 O6 B3 107.2(4)
C16 O7 B4 107.7(5)
C17 O8 B4 106.0(4)
C21 O9 B5 106.1(4)
C22 O10 B5 106.4(4)
C4 N1 C3 120.4(5)
C4 N1 B2 121.3(5)
C3 N1 B2 118.1(5)
C9 N2 C8 120.1(5)
C9 N2 B3 119.4(5)
C8 N2 B3 120.5(5)
C14 N3 C13 120.4(5)
C14 N3 B4 121.3(5)
C13 N3 B4 117.8(5)
C19 N4 C18 119.7(5)
C19 N4 B5 119.8(5)
C18 N4 B5 120.4(5)
C24 N5 C23 120.9(5)
C24 N5 B1 121.2(4)
C23 N5 B1 117.7(4)
O1 C1 C2 112.2(5)
O1 C1 C5 128.3(5)
C2 C1 C5 119.5(5)
C3 C2 O2 127.5(5)
C3 C2 C1 122.0(5)
O2 C2 C1 110.4(5)
C2 C3 N1 118.2(5)
C2 C3 H3 120.9
N1 C3 H3 120.9
N1 C4 C5 122.7(5)
N1 C4 H4 118.6
C5 C4 H4 118.6
C4 C5 C1 117.0(5)
C4 C5 H5 121.5
C1 C5 H5 121.5
O3 C6 C10 129.8(5)
O3 C6 C7 110.9(5)
C10 C6 C7 119.3(6)
O4 C7 C8 127.8(5)
O4 C7 C6 111.2(5)
C8 C7 C6 120.9(5)
N2 C8 C7 118.9(5)
N2 C8 H8 120.5
C7 C8 H8 120.5
N2 C9 C10 123.2(6)
N2 C9 H9 118.4
C10 C9 H9 118.4
C6 C10 C9 117.5(5)
C6 C10 H10 121.3
C9 C10 H10 121.3
O5 C11 C15 129.5(6)
O5 C11 C12 111.3(6)
C15 C11 C12 119.1(6)
O6 C12 C13 129.0(5)
O6 C12 C11 110.4(5)
C13 C12 C11 120.6(6)
N3 C13 C12 119.7(5)
N3 C13 H13 120.1
C12 C13 H13 120.1
N3 C14 C15 122.2(6)
N3 C14 H14 118.9
C15 C14 H14 118.9
C11 C15 C14 117.9(6)
C11 C15 H15 121.1
C14 C15 H15 121.1
O7 C16 C20 129.7(6)
O7 C16 C17 111.1(5)
C20 C16 C17 119.2(6)
O8 C17 C18 127.8(5)
O8 C17 C16 111.1(5)
C18 C17 C16 121.1(6)
C17 C18 N4 119.4(5)
C17 C18 H18 120.3
N4 C18 H18 120.3
N4 C19 C20 123.4(6)
N4 C19 H19 118.3
C20 C19 H19 118.3
C16 C20 C19 117.1(5)
C16 C20 H20 121.5
C19 C20 H20 121.5
O9 C21 C25 128.9(5)
O9 C21 C22 111.6(4)
C25 C21 C22 119.5(5)
O10 C22 C23 128.5(5)
O10 C22 C21 110.7(4)
C23 C22 C21 120.8(5)
C22 C23 N5 119.2(5)
C22 C23 H23 120.4
N5 C23 H23 120.4
N5 C24 C25 122.3(5)
N5 C24 H24 118.9
C25 C24 H24 118.9
C21 C25 C24 117.4(5)
C21 C25 H25 121.3
C24 C25 H25 121.3
C27 C26 B1 116.9(5)
C27 C26 H26A 108.1
B1 C26 H26A 108.1
C27 C26 H26B 108.1
B1 C26 H26B 108.1
H26A C26 H26B 107.3
C26 C27 C28 115.1(5)
C26 C27 H27A 108.5
C28 C27 H27A 108.5
C26 C27 H27B 108.5
C28 C27 H27B 108.5
H27A C27 H27B 107.5
C29 C28 C27 114.1(6)
C29 C28 H28A 108.7
C27 C28 H28A 108.7
C29 C28 H28B 108.7
C27 C28 H28B 108.7
H28A C28 H28B 107.6
C28 C29 H29A 109.5
C28 C29 H29B 109.5
H29A C29 H29B 109.5
C28 C29 H29C 109.5
H29A C29 H29C 109.5
H29B C29 H29C 109.5
C31 C30 B2 117.9(6)
C31 C30 H30A 107.8
B2 C30 H30A 107.8
C31 C30 H30B 107.8
B2 C30 H30B 107.8
H30A C30 H30B 107.2
C32A C31 C32B 82.0(13)
C32A C31 C30 116.2(8)
C32B C31 C30 114.4(12)
C32A C31 H31A 108.2
C32B C31 H31A 125.4
C30 C31 H31A 108.2
C32A C31 H31B 108.2
C32B C31 H31B 27.6
C30 C31 H31B 108.2
H31A C31 H31B 107.4
C31 C32A C33A 115.6(13)
C31 C32A H32A 108.4
C33A C32A H32A 108.4
C31 C32A H32B 108.4
C33A C32A H32B 108.4
H32A C32A H32B 107.4
C33B C32B C31 119(3)
C33B C32B H32C 107.6
C31 C32B H32C 107.6
C33B C32B H32D 107.6
C31 C32B H32D 107.6
H32C C32B H32D 107.1
C32B C33B H33D 109.5
C32B C33B H33E 109.5
H33D C33B H33E 109.5
C32B C33B H33F 109.5
H33D C33B H33F 109.5
H33E C33B H33F 109.5
C35A C34 B3 120.2(8)
C35A C34 C35B 23.3(8)
B3 C34 C35B 99.8(11)
C35A C34 H34A 107.3
B3 C34 H34A 107.3
C35B C34 H34A 127.6
C35A C34 H34B 107.3
B3 C34 H34B 107.3
C35B C34 H34B 106.5
H34A C34 H34B 106.9
C36A C35A C34 112.0(9)
C36A C35A H35A 109.2
C34 C35A H35A 109.2
C36A C35A H35B 109.2
C34 C35A H35B 109.2
H35A C35A H35B 107.9
C35A C36A C37A 106.2(13)
C35A C36A H36A 110.5
C37A C36A H36A 110.5
C35A C36A H36B 110.5
C37A C36A H36B 110.5
H36A C36A H36B 108.7
C36B C35B C34 108.6(19)
C36B C35B H35C 110.0
C34 C35B H35C 110.0
C36B C35B H35D 110.0
C34 C35B H35D 110.0
H35C C35B H35D 108.3
C37B C36B C35B 98(2)
C37B C36B H36C 112.1
C35B C36B H36C 112.1
C37B C36B H36D 112.1
C35B C36B H36D 112.1
H36C C36B H36D 109.7
C39 C38 B4 113.7(5)
C39 C38 H38A 108.8
B4 C38 H38A 108.8
C39 C38 H38B 108.8
B4 C38 H38B 108.8
H38A C38 H38B 107.7
C38 C39 C40 113.7(5)
C38 C39 H39A 108.8
C40 C39 H39A 108.8
C38 C39 H39B 108.8
C40 C39 H39B 108.8
H39A C39 H39B 107.7
C41 C40 C39 114.0(5)
C41 C40 H40A 108.8
C39 C40 H40A 108.8
C41 C40 H40B 108.8
C39 C40 H40B 108.8
H40A C40 H40B 107.7
C40 C41 H41A 109.5
C40 C41 H41B 109.5
H41A C41 H41B 109.5
C40 C41 H41C 109.5
H41A C41 H41C 109.5
H41B C41 H41C 109.5
C43 C42 B5 114.1(5)
C43 C42 H42A 108.7
B5 C42 H42A 108.7
C43 C42 H42B 108.7
B5 C42 H42B 108.7
H42A C42 H42B 107.6
C42 C43 C44 114.1(5)
C42 C43 H43A 108.7
C44 C43 H43A 108.7
C42 C43 H43B 108.7
C44 C43 H43B 108.7
H43A C43 H43B 107.6
C45 C44 C43 113.7(5)
C45 C44 H44A 108.8
C43 C44 H44A 108.8
C45 C44 H44B 108.8
C43 C44 H44B 108.8
H44A C44 H44B 107.7
C44 C45 H45A 109.5
C44 C45 H45B 109.5
H45A C45 H45B 109.5
C44 C45 H45C 109.5
H45A C45 H45C 109.5
H45B C45 H45C 109.5
O2 B1 O1 104.1(4)
O2 B1 C26 114.2(5)
O1 B1 C26 115.4(5)
O2 B1 N5 106.2(5)
O1 B1 N5 106.0(5)
C26 B1 N5 110.2(5)
O4 B2 O3 103.7(5)
O4 B2 C30 111.6(5)
O3 B2 C30 115.4(5)
O4 B2 N1 106.8(5)
O3 B2 N1 106.8(5)
C30 B2 N1 111.9(5)
O6 B3 O5 102.8(4)
O6 B3 C34 115.8(6)
O5 B3 C34 113.8(6)
O6 B3 N2 106.4(5)
O5 B3 N2 104.6(5)
C34 B3 N2 112.3(5)
O7 B4 O8 103.8(5)
O7 B4 C38 114.9(5)
O8 B4 C38 113.1(5)
O7 B4 N3 107.9(5)
O8 B4 N3 106.8(5)
C38 B4 N3 109.9(5)
O10 B5 O9 104.6(4)
O10 B5 C42 112.8(5)
O9 B5 C42 113.8(5)
O10 B5 N4 107.5(4)
O9 B5 N4 105.2(5)
C42 B5 N4 112.4(5)
C46 O11 B6 106.8(5)
C47 O12 B6 106.3(4)
C51 O13 B7 106.9(5)
C52 O14 B7 108.2(5)
C56 O15 B8 106.9(5)
C57 O16 B8 107.0(5)
C61 O17 B9 108.2(5)
C62 O18 B9 106.8(5)
C66 O19 B10 107.2(5)
C67 O20 B10 106.9(5)
C49 N6 C48 120.1(6)
C49 N6 B7 121.5(5)
C48 N6 B7 118.0(5)
C54 N7 C53 120.3(6)
C54 N7 B8 120.1(6)
C53 N7 B8 119.6(5)
C59 N8 C58 119.6(5)
C59 N8 B9 122.6(6)
C58 N8 B9 117.5(5)
C64 N9 C63 118.7(6)
C64 N9 B10 120.7(6)
C63 N9 B10 120.5(5)
C69 N10 C68 119.9(5)
C69 N10 B6 121.3(5)
C68 N10 B6 118.1(5)
O11 C46 C50 128.7(6)
O11 C46 C47 111.2(5)
C50 C46 C47 120.0(6)
O12 C47 C48 128.4(5)
O12 C47 C46 111.2(5)
C48 C47 C46 120.4(5)
N6 C48 C47 119.8(6)
N6 C48 H48 120.1
C47 C48 H48 120.1
N6 C49 C50 123.5(5)
N6 C49 H49 118.3
C50 C49 H49 118.3
C46 C50 C49 116.2(6)
C46 C50 H50 121.9
C49 C50 H50 121.9
O13 C51 C55 129.3(6)
O13 C51 C52 111.2(6)
C55 C51 C52 119.5(6)
O14 C52 C53 129.8(6)
O14 C52 C51 110.2(5)
C53 C52 C51 120.0(6)
C52 C53 N7 119.9(6)
C52 C53 H53 120.0
N7 C53 H53 120.0
N7 C54 C55 123.4(6)
N7 C54 H54 118.3
C55 C54 H54 118.3
C51 C55 C54 116.9(6)
C51 C55 H55 121.6
C54 C55 H55 121.6
O15 C56 C60 128.5(6)
O15 C56 C57 109.9(6)
C60 C56 C57 121.6(5)
O16 C57 C58 129.5(6)
O16 C57 C56 112.0(5)
C58 C57 C56 118.4(6)
N8 C58 C57 121.0(6)
N8 C58 H58 119.5
C57 C58 H58 119.5
N8 C59 C60 124.3(7)
N8 C59 H59 117.8
C60 C59 H59 117.8
C56 C60 C59 115.1(6)
C56 C60 H60 122.5
C59 C60 H60 122.5
O17 C61 C65 130.9(6)
O17 C61 C62 109.8(6)
C65 C61 C62 119.3(6)
O18 C62 C63 129.9(6)
O18 C62 C61 111.6(5)
C63 C62 C61 118.5(6)
C62 C63 N9 121.4(6)
C62 C63 H63 119.3
N9 C63 H63 119.3
N9 C64 C65 124.1(6)
N9 C64 H64 118.0
C65 C64 H64 118.0
C61 C65 C64 117.8(6)
C61 C65 H65 121.1
C64 C65 H65 121.1
O19 C66 C70 129.2(6)
O19 C66 C67 110.3(5)
C70 C66 C67 120.4(5)
O20 C67 C68 130.6(6)
O20 C67 C66 111.0(5)
C68 C67 C66 118.3(5)
N10 C68 C67 121.6(6)
N10 C68 H68 119.2
C67 C68 H68 119.2
N10 C69 C70 122.6(6)
N10 C69 H69 118.7
C70 C69 H69 118.7
C66 C70 C69 117.0(6)
C66 C70 H70 121.5
C69 C70 H70 121.5
C72 C71 B6 116.6(5)
C72 C71 H71A 108.1
B6 C71 H71A 108.1
C72 C71 H71B 108.1
B6 C71 H71B 108.1
H71A C71 H71B 107.3
C73 C72 C71 115.7(6)
C73 C72 H72A 108.4
C71 C72 H72A 108.4
C73 C72 H72B 108.4
C71 C72 H72B 108.4
H72A C72 H72B 107.4
C72 C73 C74 113.4(6)
C72 C73 H73A 108.9
C74 C73 H73A 108.9
C72 C73 H73B 108.9
C74 C73 H73B 108.9
H73A C73 H73B 107.7
C73 C74 H74A 109.5
C73 C74 H74B 109.5
H74A C74 H74B 109.5
C73 C74 H74C 109.5
H74A C74 H74C 109.5
H74B C74 H74C 109.5
C76 C75 B7 116.2(6)
C76 C75 H75A 108.2
B7 C75 H75A 108.2
C76 C75 H75B 108.2
B7 C75 H75B 108.2
H75A C75 H75B 107.4
C75 C76 C77 113.7(7)
C75 C76 H76A 108.8
C77 C76 H76A 108.8
C75 C76 H76B 108.8
C77 C76 H76B 108.8
H76A C76 H76B 107.7
C78 C77 C76 114.6(9)
C78 C77 H77A 108.6
C76 C77 H77A 108.6
C78 C77 H77B 108.6
C76 C77 H77B 108.6
H77A C77 H77B 107.6
C77 C78 H78A 109.5
C77 C78 H78B 109.5
H78A C78 H78B 109.5
C77 C78 H78C 109.5
H78A C78 H78C 109.5
H78B C78 H78C 109.5
C80 C79 B8 114.0(6)
C80 C79 H79A 108.8
B8 C79 H79A 108.8
C80 C79 H79B 108.8
B8 C79 H79B 108.8
H79A C79 H79B 107.7
C81 C80 C79 117.5(6)
C81 C80 H80A 107.9
C79 C80 H80A 107.9
C81 C80 H80B 107.9
C79 C80 H80B 107.9
H80A C80 H80B 107.2
C80 C81 C82 113.8(6)
C80 C81 H81A 108.8
C82 C81 H81A 108.8
C80 C81 H81B 108.8
C82 C81 H81B 108.8
H81A C81 H81B 107.7
C81 C82 H82A 109.5
C81 C82 H82B 109.5
H82A C82 H82B 109.5
C81 C82 H82C 109.5
H82A C82 H82C 109.5
H82B C82 H82C 109.5
C84 C83 B9 114.7(6)
C84 C83 H83A 108.6
B9 C83 H83A 108.6
C84 C83 H83B 108.6
B9 C83 H83B 108.6
H83A C83 H83B 107.6
C83 C84 C85 115.2(5)
C83 C84 H84A 108.5
C85 C84 H84A 108.5
C83 C84 H84B 108.5
C85 C84 H84B 108.5
H84A C84 H84B 107.5
C84 C85 C86 114.7(5)
C84 C85 H85A 108.6
C86 C85 H85A 108.6
C84 C85 H85B 108.6
C86 C85 H85B 108.6
H85A C85 H85B 107.6
C85 C86 H86A 109.5
C85 C86 H86B 109.5
H86A C86 H86B 109.5
C85 C86 H86C 109.5
H86A C86 H86C 109.5
H86B C86 H86C 109.5
C88 C87 B10 113.9(5)
C88 C87 H87A 108.8
B10 C87 H87A 108.8
C88 C87 H87B 108.8
B10 C87 H87B 108.8
H87A C87 H87B 107.7
C89 C88 C87 116.1(6)
C89 C88 H88A 108.3
C87 C88 H88A 108.3
C89 C88 H88B 108.3
C87 C88 H88B 108.3
H88A C88 H88B 107.4
C90 C89 C88 112.0(5)
C90 C89 H89A 109.2
C88 C89 H89A 109.2
C90 C89 H89B 109.2
C88 C89 H89B 109.2
H89A C89 H89B 107.9
C89 C90 H90A 109.5
C89 C90 H90B 109.5
H90A C90 H90B 109.5
C89 C90 H90C 109.5
H90A C90 H90C 109.5
H90B C90 H90C 109.5
O12 B6 O11 103.3(5)
O12 B6 C71 113.8(5)
O11 B6 C71 115.8(5)
O12 B6 N10 107.0(5)
O11 B6 N10 105.7(5)
C71 B6 N10 110.5(5)
O14 B7 O13 103.1(5)
O14 B7 N6 108.0(5)
O13 B7 N6 106.0(6)
O14 B7 C75 113.4(6)
O13 B7 C75 113.4(5)
N6 B7 C75 112.3(6)
O16 B8 O15 102.9(5)
O16 B8 C79 112.4(6)
O15 B8 C79 116.0(6)
O16 B8 N7 107.7(5)
O15 B8 N7 104.3(6)
C79 B8 N7 112.6(5)
O17 B9 O18 103.4(5)
O17 B9 C83 116.1(6)
O18 B9 C83 113.7(6)
O17 B9 N8 108.0(5)
O18 B9 N8 106.3(5)
C83 B9 N8 108.7(6)
O20 B10 O19 103.6(4)
O20 B10 C87 112.8(5)
O19 B10 C87 115.5(6)
O20 B10 N9 107.3(5)
O19 B10 N9 105.6(5)
C87 B10 N9 111.4(5)
C92 C91 C96 120.0
C93 C92 C91 120.0
C94 C93 C92 120.0
C95 C94 C93 120.0
C94 C95 C96 120.0
C95 C96 C91 120.0
C98 C97 C102 120.0
C99 C98 C97 120.0
C100 C99 C98 120.0
C101 C100 C99 120.0
C100 C101 C102 120.0
C101 C102 C97 120.0
C103 C104 C105 165(3)
C108 C107 C106 135(3)

loop_
_geom_bond_atom_site_label_1
_geom_bond_atom_site_label_2
_geom_bond_distance
O1 C1 1.345(7)
O1 B1 1.514(7)
O2 C2 1.369(6)
O2 B1 1.497(8)
O3 C6 1.324(7)
O3 B2 1.518(8)
O4 C7 1.347(7)
O4 B2 1.507(8)
O5 C11 1.336(8)
O5 B3 1.526(8)
O6 C12 1.353(7)
O6 B3 1.514(7)
O7 C16 1.327(8)
O7 B4 1.506(8)
O8 C17 1.352(7)
O8 B4 1.523(8)
O9 C21 1.338(6)
O9 B5 1.518(7)
O10 C22 1.351(6)
O10 B5 1.507(7)
N1 C4 1.348(7)
N1 C3 1.377(7)
N1 B2 1.609(9)
N2 C9 1.353(7)
N2 C8 1.369(7)
N2 B3 1.615(8)
N3 C14 1.354(8)
N3 C13 1.356(8)
N3 B4 1.607(8)
N4 C19 1.339(8)
N4 C18 1.373(7)
N4 B5 1.613(8)
N5 C24 1.352(7)
N5 C23 1.373(7)
N5 B1 1.622(8)
C1 C2 1.388(8)
C1 C5 1.390(8)
C2 C3 1.360(8)
C3 H3 0.9500
C4 C5 1.385(9)
C4 H4 0.9500
C5 H5 0.9500
C6 C10 1.379(9)
C6 C7 1.418(8)
C7 C8 1.376(8)
C8 H8 0.9500
C9 C10 1.389(9)
C9 H9 0.9500
C10 H10 0.9500
C11 C15 1.378(9)
C11 C12 1.418(9)
C12 C13 1.361(8)
C13 H13 0.9500
C14 C15 1.387(9)
C14 H14 0.9500
C15 H15 0.9500
C16 C20 1.374(9)
C16 C17 1.419(8)
C17 C18 1.361(8)
C18 H18 0.9500
C19 C20 1.403(9)
C19 H19 0.9500
C20 H20 0.9500
C21 C25 1.390(8)
C21 C22 1.422(8)
C22 C23 1.368(7)
C23 H23 0.9500
C24 C25 1.402(8)
C24 H24 0.9500
C25 H25 0.9500
C26 C27 1.519(9)
C26 B1 1.592(10)
C26 H26A 0.9900
C26 H26B 0.9900
C27 C28 1.541(10)
C27 H27A 0.9900
C27 H27B 0.9900
C28 C29 1.519(10)
C28 H28A 0.9900
C28 H28B 0.9900
C29 H29A 0.9800
C29 H29B 0.9800
C29 H29C 0.9800
C30 C31 1.521(9)
C30 B2 1.595(10)
C30 H30A 0.9900
C30 H30B 0.9900
C31 C32A 1.493(15)
C31 C32B 1.51(2)
C31 H31A 0.9900
C31 H31B 0.9900
C32A C33A 1.525(17)
C32A H32A 0.9900
C32A H32B 0.9900
C33A H33A 0.9800
C33A H33B 0.9800
C33A H33C 0.9800
C32B C33B 1.47(4)
C32B H32C 0.9900
C32B H32D 0.9900
C33B H33D 0.9800
C33B H33E 0.9800
C33B H33F 0.9800
C34 C35A 1.530(15)
C34 B3 1.580(10)
C34 C35B 1.67(3)
C34 H34A 0.9900
C34 H34B 0.9900
C35A C36A 1.515(17)
C35A H35A 0.9900
C35A H35B 0.9900
C36A C37A 1.75(2)
C36A H36A 0.9900
C36A H36B 0.9900
C37A H37A 0.9800
C37A H37B 0.9800
C37A H37C 0.9800
C35B C36B 1.54(4)
C35B H35C 0.9900
C35B H35D 0.9900
C36B C37B 1.44(3)
C36B H36C 0.9900
C36B H36D 0.9900
C37B H37D 0.9800
C37B H37E 0.9800
C37B H37F 0.9800
C38 C39 1.522(8)
C38 B4 1.602(10)
C38 H38A 0.9900
C38 H38B 0.9900
C39 C40 1.531(9)
C39 H39A 0.9900
C39 H39B 0.9900
C40 C41 1.515(10)
C40 H40A 0.9900
C40 H40B 0.9900
C41 H41A 0.9800
C41 H41B 0.9800
C41 H41C 0.9800
C42 C43 1.507(8)
C42 B5 1.606(8)
C42 H42A 0.9900
C42 H42B 0.9900
C43 C44 1.547(7)
C43 H43A 0.9900
C43 H43B 0.9900
C44 C45 1.511(9)
C44 H44A 0.9900
C44 H44B 0.9900
C45 H45A 0.9800
C45 H45B 0.9800
C45 H45C 0.9800
O11 C46 1.315(7)
O11 B6 1.523(8)
O12 C47 1.337(7)
O12 B6 1.512(8)
O13 C51 1.320(8)
O13 B7 1.548(9)
O14 C52 1.334(8)
O14 B7 1.503(8)
O15 C56 1.340(7)
O15 B8 1.547(9)
O16 C57 1.335(8)
O16 B8 1.511(8)
O17 C61 1.323(8)
O17 B9 1.509(10)
O18 C62 1.317(7)
O18 B9 1.525(9)
O19 C66 1.324(7)
O19 B10 1.518(8)
O20 C67 1.331(7)
O20 B10 1.504(8)
N6 C49 1.341(8)
N6 C48 1.361(7)
N6 B7 1.576(10)
N7 C54 1.321(8)
N7 C53 1.374(8)
N7 B8 1.610(9)
N8 C59 1.328(8)
N8 C58 1.357(8)
N8 B9 1.602(8)
N9 C64 1.328(8)
N9 C63 1.382(8)
N9 B10 1.612(9)
N10 C69 1.343(8)
N10 C68 1.352(7)
N10 B6 1.616(8)
C46 C50 1.384(8)
C46 C47 1.419(8)
C47 C48 1.396(9)
C48 H48 0.9500
C49 C50 1.437(9)
C49 H49 0.9500
C50 H50 0.9500
C51 C55 1.361(9)
C51 C52 1.450(9)
C52 C53 1.345(9)
C53 H53 0.9500
C54 C55 1.412(10)
C54 H54 0.9500
C55 H55 0.9500
C56 C60 1.359(9)
C56 C57 1.436(9)
C57 C58 1.365(8)
C58 H58 0.9500
C59 C60 1.420(8)
C59 H59 0.9500
C60 H60 0.9500
C61 C65 1.372(10)
C61 C62 1.450(9)
C62 C63 1.360(9)
C63 H63 0.9500
C64 C65 1.388(9)
C64 H64 0.9500
C65 H65 0.9500
C66 C70 1.370(9)
C66 C67 1.438(9)
C67 C68 1.372(8)
C68 H68 0.9500
C69 C70 1.419(9)
C69 H69 0.9500
C70 H70 0.9500
C71 C72 1.520(9)
C71 B6 1.596(9)
C71 H71A 0.9900
C71 H71B 0.9900
C72 C73 1.509(9)
C72 H72A 0.9900
C72 H72B 0.9900
C73 C74 1.534(10)
C73 H73A 0.9900
C73 H73B 0.9900
C74 H74A 0.9800
C74 H74B 0.9800
C74 H74C 0.9800
C75 C76 1.514(9)
C75 B7 1.600(10)
C75 H75A 0.9900
C75 H75B 0.9900
C76 C77 1.529(12)
C76 H76A 0.9900
C76 H76B 0.9900
C77 C78 1.520(14)
C77 H77A 0.9900
C77 H77B 0.9900
C78 H78A 0.9800
C78 H78B 0.9800
C78 H78C 0.9800
C79 C80 1.511(11)
C79 B8 1.580(11)
C79 H79A 0.9900
C79 H79B 0.9900
C80 C81 1.508(10)
C80 H80A 0.9900
C80 H80B 0.9900
C81 C82 1.524(11)
C81 H81A 0.9900
C81 H81B 0.9900
C82 H82A 0.9800
C82 H82B 0.9800
C82 H82C 0.9800
C83 C84 1.518(8)
C83 B9 1.592(10)
C83 H83A 0.9900
C83 H83B 0.9900
C84 C85 1.528(9)
C84 H84A 0.9900
C84 H84B 0.9900
C85 C86 1.531(10)
C85 H85A 0.9900
C85 H85B 0.9900
C86 H86A 0.9800
C86 H86B 0.9800
C86 H86C 0.9800
C87 C88 1.550(10)
C87 B10 1.590(9)
C87 H87A 0.9900
C87 H87B 0.9900
C88 C89 1.547(8)
C88 H88A 0.9900
C88 H88B 0.9900
C89 C90 1.509(10)
C89 H89A 0.9900
C89 H89B 0.9900
C90 H90A 0.9800
C90 H90B 0.9800
C90 H90C 0.9800
C91 C92 1.3900
C91 C96 1.3900
C92 C93 1.3900
C93 C94 1.3900
C94 C95 1.3900
C95 C96 1.3900
C97 C98 1.3900
C97 C102 1.3900
C98 C99 1.3900
C99 C100 1.3900
C100 C101 1.3900
C101 C102 1.3900
C103 C104 1.01(3)
C104 C105 1.20(3)
C106 C107 1.97(5)
C107 C108 1.62(5)

loop_
_geom_torsion_atom_site_label_1
_geom_torsion_atom_site_label_2
_geom_torsion_atom_site_label_3
_geom_torsion_atom_site_label_4
_geom_torsion
B1 O1 C1 C2 5.3(6)
B1 O1 C1 C5 -175.9(6)
B1 O2 C2 C3 176.8(6)
B1 O2 C2 C1 -4.7(6)
O1 C1 C2 C3 178.1(5)
C5 C1 C2 C3 -0.8(9)
O1 C1 C2 O2 -0.4(7)
C5 C1 C2 O2 -179.3(5)
O2 C2 C3 N1 179.5(5)
C1 C2 C3 N1 1.2(8)
C4 N1 C3 C2 -1.0(8)
B2 N1 C3 C2 -176.1(5)
C3 N1 C4 C5 0.4(9)
B2 N1 C4 C5 175.4(6)
N1 C4 C5 C1 0.0(9)
O1 C1 C5 C4 -178.6(6)
C2 C1 C5 C4 0.1(9)
B2 O3 C6 C10 -177.3(6)
B2 O3 C6 C7 2.9(6)
B2 O4 C7 C8 178.2(6)
B2 O4 C7 C6 -3.2(6)
O3 C6 C7 O4 0.2(7)
C10 C6 C7 O4 -179.6(5)
O3 C6 C7 C8 178.9(5)
C10 C6 C7 C8 -0.8(9)
C9 N2 C8 C7 -1.1(8)
B3 N2 C8 C7 179.3(5)
O4 C7 C8 N2 179.7(5)
C6 C7 C8 N2 1.2(8)
C8 N2 C9 C10 0.7(9)
B3 N2 C9 C10 -179.7(6)
O3 C6 C10 C9 -179.3(6)
C7 C6 C10 C9 0.4(9)
N2 C9 C10 C6 -0.4(9)
B3 O5 C11 C15 -174.4(7)
B3 O5 C11 C12 7.9(7)
B3 O6 C12 C13 176.1(6)
B3 O6 C12 C11 -6.5(7)
O5 C11 C12 O6 -1.0(7)
C15 C11 C12 O6 -179.0(5)
O5 C11 C12 C13 176.7(5)
C15 C11 C12 C13 -1.3(9)
C14 N3 C13 C12 -1.1(9)
B4 N3 C13 C12 -173.3(5)
O6 C12 C13 N3 178.0(6)
C11 C12 C13 N3 0.9(9)
C13 N3 C14 C15 1.8(10)
B4 N3 C14 C15 173.7(6)
O5 C11 C15 C14 -175.7(6)
C12 C11 C15 C14 1.9(9)
N3 C14 C15 C11 -2.2(10)
B4 O7 C16 C20 -178.3(6)
B4 O7 C16 C17 2.5(6)
B4 O8 C17 C18 177.8(6)
B4 O8 C17 C16 -3.8(6)
O7 C16 C17 O8 0.9(7)
C20 C16 C17 O8 -178.4(5)
O7 C16 C17 C18 179.4(5)
C20 C16 C17 C18 0.1(8)
O8 C17 C18 N4 -179.5(5)
C16 C17 C18 N4 2.3(8)
C19 N4 C18 C17 -2.7(7)
B5 N4 C18 C17 176.1(5)
C18 N4 C19 C20 0.6(8)
B5 N4 C19 C20 -178.2(5)
O7 C16 C20 C19 178.8(5)
C17 C16 C20 C19 -2.1(8)
N4 C19 C20 C16 1.8(8)
B5 O9 C21 C25 -175.7(6)
B5 O9 C21 C22 5.1(6)
B5 O10 C22 C23 175.6(6)
B5 O10 C22 C21 -5.1(6)
O9 C21 C22 O10 0.0(6)
C25 C21 C22 O10 -179.3(5)
O9 C21 C22 C23 179.4(5)
C25 C21 C22 C23 0.0(8)
O10 C22 C23 N5 179.0(5)
C21 C22 C23 N5 -0.2(8)
C24 N5 C23 C22 0.0(8)
B1 N5 C23 C22 -175.3(5)
C23 N5 C24 C25 0.4(9)
B1 N5 C24 C25 175.5(6)
O9 C21 C25 C24 -178.9(6)
C22 C21 C25 C24 0.4(9)
N5 C24 C25 C21 -0.6(9)
B1 C26 C27 C28 -177.5(5)
C26 C27 C28 C29 179.6(6)
B2 C30 C31 C32A 172.0(9)
B2 C30 C31 C32B 78.9(16)
C32B C31 C32A C33A 43.0(16)
C30 C31 C32A C33A -70.3(14)
C32A C31 C32B C33B -50(2)
C30 C31 C32B C33B 65(2)
B3 C34 C35A C36A -86.0(11)
C35B C34 C35A C36A -55(4)
C34 C35A C36A C37A -173.6(11)
C35A C34 C35B C36B 42(2)
B3 C34 C35B C36B -165(2)
C34 C35B C36B C37B 161.9(19)
B4 C38 C39 C40 -177.1(6)
C38 C39 C40 C41 -65.3(8)
B5 C42 C43 C44 -165.6(5)
C42 C43 C44 C45 178.4(6)
C2 O2 B1 O1 7.5(6)
C2 O2 B1 C26 134.2(5)
C2 O2 B1 N5 -104.1(5)
C1 O1 B1 O2 -7.7(6)
C1 O1 B1 C26 -133.6(5)
C1 O1 B1 N5 104.0(5)
C27 C26 B1 O2 175.9(4)
C27 C26 B1 O1 -63.5(7)
C27 C26 B1 N5 56.5(6)
C24 N5 B1 O2 137.9(5)
C23 N5 B1 O2 -46.8(6)
C24 N5 B1 O1 27.6(7)
C23 N5 B1 O1 -157.1(5)
C24 N5 B1 C26 -98.0(6)
C23 N5 B1 C26 77.3(6)
C7 O4 B2 O3 4.6(6)
C7 O4 B2 C30 129.4(5)
C7 O4 B2 N1 -108.0(5)
C6 O3 B2 O4 -4.6(6)
C6 O3 B2 C30 -127.0(6)
C6 O3 B2 N1 108.0(5)
C31 C30 B2 O4 175.9(5)
C31 C30 B2 O3 -66.1(8)
C31 C30 B2 N1 56.2(7)
C4 N1 B2 O4 146.4(5)
C3 N1 B2 O4 -38.6(7)
C4 N1 B2 O3 35.9(7)
C3 N1 B2 O3 -149.0(5)
C4 N1 B2 C30 -91.2(7)
C3 N1 B2 C30 83.9(6)
C12 O6 B3 O5 10.5(6)
C12 O6 B3 C34 135.3(6)
C12 O6 B3 N2 -99.2(5)
C11 O5 B3 O6 -11.1(6)
C11 O5 B3 C34 -137.1(5)
C11 O5 B3 N2 100.0(5)
C35A C34 B3 O6 57.6(9)
C35B C34 B3 O6 45.8(15)
C35A C34 B3 O5 176.5(7)
C35B C34 B3 O5 164.6(14)
C35A C34 B3 N2 -64.9(9)
C35B C34 B3 N2 -76.7(15)
C9 N2 B3 O6 154.9(5)
C8 N2 B3 O6 -25.6(7)
C9 N2 B3 O5 46.5(7)
C8 N2 B3 O5 -134.0(5)
C9 N2 B3 C34 -77.5(7)
C8 N2 B3 C34 102.1(6)
C16 O7 B4 O8 -4.6(6)
C16 O7 B4 C38 -128.6(5)
C16 O7 B4 N3 108.5(5)
C17 O8 B4 O7 5.0(6)
C17 O8 B4 C38 130.2(5)
C17 O8 B4 N3 -108.9(5)
C39 C38 B4 O7 62.7(7)
C39 C38 B4 O8 -56.2(7)
C39 C38 B4 N3 -175.4(5)
C14 N3 B4 O7 22.2(8)
C13 N3 B4 O7 -165.7(5)
C14 N3 B4 O8 133.3(6)
C13 N3 B4 O8 -54.6(7)
C14 N3 B4 C38 -103.7(6)
C13 N3 B4 C38 68.4(7)
C22 O10 B5 O9 7.8(6)
C22 O10 B5 C42 131.9(5)
C22 O10 B5 N4 -103.7(5)
C21 O9 B5 O10 -7.8(6)
C21 O9 B5 C42 -131.2(5)
C21 O9 B5 N4 105.3(5)
C43 C42 B5 O10 48.7(7)
C43 C42 B5 O9 167.6(5)
C43 C42 B5 N4 -73.0(6)
C19 N4 B5 O10 159.2(4)
C18 N4 B5 O10 -19.6(6)
C19 N4 B5 O9 48.2(6)
C18 N4 B5 O9 -130.6(5)
C19 N4 B5 C42 -76.1(6)
C18 N4 B5 C42 105.1(5)
B6 O11 C46 C50 173.7(6)
B6 O11 C46 C47 -8.4(6)
B6 O12 C47 C48 -176.1(5)
B6 O12 C47 C46 5.0(6)
O11 C46 C47 O12 2.3(7)
C50 C46 C47 O12 -179.7(5)
O11 C46 C47 C48 -176.7(5)
C50 C46 C47 C48 1.3(8)
C49 N6 C48 C47 2.4(8)
B7 N6 C48 C47 176.1(5)
O12 C47 C48 N6 179.4(5)
C46 C47 C48 N6 -1.8(8)
C48 N6 C49 C50 -2.6(9)
B7 N6 C49 C50 -176.1(6)
O11 C46 C50 C49 176.3(6)
C47 C46 C50 C49 -1.4(8)
N6 C49 C50 C46 2.1(9)
B7 O13 C51 C55 177.7(7)
B7 O13 C51 C52 -2.7(7)
B7 O14 C52 C53 -176.8(7)
B7 O14 C52 C51 4.0(7)
O13 C51 C52 O14 -0.8(7)
C55 C51 C52 O14 178.9(6)
O13 C51 C52 C53 179.9(6)
C55 C51 C52 C53 -0.4(9)
O14 C52 C53 N7 -179.9(6)
C51 C52 C53 N7 -0.8(9)
C54 N7 C53 C52 2.4(9)
B8 N7 C53 C52 -178.8(6)
C53 N7 C54 C55 -2.8(10)
B8 N7 C54 C55 178.4(6)
O13 C51 C55 C54 179.7(6)
C52 C51 C55 C54 0.1(9)
N7 C54 C55 C51 1.5(10)
B8 O15 C56 C60 175.1(7)
B8 O15 C56 C57 -7.6(7)
B8 O16 C57 C58 -177.8(6)
B8 O16 C57 C56 7.0(7)
O15 C56 C57 O16 0.5(7)
C60 C56 C57 O16 178.0(6)
O15 C56 C57 C58 -175.2(5)
C60 C56 C57 C58 2.2(9)
C59 N8 C58 C57 1.0(9)
B9 N8 C58 C57 174.1(6)
O16 C57 C58 N8 -176.4(6)
C56 C57 C58 N8 -1.5(9)
C58 N8 C59 C60 -1.1(10)
B9 N8 C59 C60 -173.9(6)
O15 C56 C60 C59 174.7(6)
C57 C56 C60 C59 -2.3(9)
N8 C59 C60 C56 1.8(10)
B9 O17 C61 C65 178.2(6)
B9 O17 C61 C62 -2.4(6)
B9 O18 C62 C63 -177.7(5)
B9 O18 C62 C61 3.7(6)
O17 C61 C62 O18 -0.9(6)
C65 C61 C62 O18 178.5(5)
O17 C61 C62 C63 -179.7(5)
C65 C61 C62 C63 -0.2(8)
O18 C62 C63 N9 179.5(5)
C61 C62 C63 N9 -2.0(7)
C64 N9 C63 C62 3.3(8)
B10 N9 C63 C62 -178.2(5)
C63 N9 C64 C65 -2.4(8)
B10 N9 C64 C65 179.1(5)
O17 C61 C65 C64 -179.5(6)
C62 C61 C65 C64 1.1(8)
N9 C64 C65 C61 0.2(9)
B10 O19 C66 C70 175.7(7)
B10 O19 C66 C67 -6.4(7)
B10 O20 C67 C68 -177.4(6)
B10 O20 C67 C66 6.1(6)
O19 C66 C67 O20 0.3(7)
C70 C66 C67 O20 178.4(6)
O19 C66 C67 C68 -176.8(5)
C70 C66 C67 C68 1.4(9)
C69 N10 C68 C67 3.7(9)
B6 N10 C68 C67 174.7(5)
O20 C67 C68 N10 179.9(6)
C66 C67 C68 N10 -3.8(9)
C68 N10 C69 C70 -1.2(10)
B6 N10 C69 C70 -171.8(6)
O19 C66 C70 C69 178.7(6)
C67 C66 C70 C69 1.0(9)
N10 C69 C70 C66 -1.2(10)
B6 C71 C72 C73 171.7(5)
C71 C72 C73 C74 -179.7(6)
B7 C75 C76 C77 -169.1(7)
C75 C76 C77 C78 68.8(11)
B8 C79 C80 C81 170.8(6)
C79 C80 C81 C82 -173.9(6)
B9 C83 C84 C85 -179.1(6)
C83 C84 C85 C86 66.4(8)
B10 C87 C88 C89 166.3(5)
C87 C88 C89 C90 -79.3(8)
C47 O12 B6 O11 -9.4(5)
C47 O12 B6 C71 -135.7(5)
C47 O12 B6 N10 101.9(5)
C46 O11 B6 O12 10.8(6)
C46 O11 B6 C71 135.8(5)
C46 O11 B6 N10 -101.5(5)
C72 C71 B6 O12 -176.0(5)
C72 C71 B6 O11 64.6(7)
C72 C71 B6 N10 -55.5(7)
C69 N10 B6 O12 -139.5(5)
C68 N10 B6 O12 49.6(7)
C69 N10 B6 O11 -29.9(7)
C68 N10 B6 O11 159.2(5)
C69 N10 B6 C71 96.1(7)
C68 N10 B6 C71 -74.8(7)
C52 O14 B7 O13 -5.3(7)
C52 O14 B7 N6 106.6(6)
C52 O14 B7 C75 -128.4(6)
C51 O13 B7 O14 4.8(7)
C51 O13 B7 N6 -108.6(5)
C51 O13 B7 C75 127.8(6)
C49 N6 B7 O14 -146.9(5)
C48 N6 B7 O14 39.5(7)
C49 N6 B7 O13 -37.0(7)
C48 N6 B7 O13 149.4(5)
C49 N6 B7 C75 87.4(7)
C48 N6 B7 C75 -86.2(6)
C76 C75 B7 O14 179.6(6)
C76 C75 B7 O13 62.5(8)
C76 C75 B7 N6 -57.6(8)
C57 O16 B8 O15 -10.9(6)
C57 O16 B8 C79 -136.4(6)
C57 O16 B8 N7 99.0(6)
C56 O15 B8 O16 11.2(7)
C56 O15 B8 C79 134.3(6)
C56 O15 B8 N7 -101.1(5)
C80 C79 B8 O16 -50.4(8)
C80 C79 B8 O15 -168.4(5)
C80 C79 B8 N7 71.5(7)
C54 N7 B8 O16 -151.8(6)
C53 N7 B8 O16 29.4(8)
C54 N7 B8 O15 -43.0(7)
C53 N7 B8 O15 138.2(5)
C54 N7 B8 C79 83.7(8)
C53 N7 B8 C79 -95.1(7)
C61 O17 B9 O18 4.3(6)
C61 O17 B9 C83 129.6(6)
C61 O17 B9 N8 -108.1(5)
C62 O18 B9 O17 -4.8(6)
C62 O18 B9 C83 -131.6(6)
C62 O18 B9 N8 108.8(5)
C84 C83 B9 O17 -71.5(8)
C84 C83 B9 O18 48.3(9)
C84 C83 B9 N8 166.5(6)
C59 N8 B9 O17 -25.6(8)
C58 N8 B9 O17 161.5(5)
C59 N8 B9 O18 -136.0(6)
C58 N8 B9 O18 51.1(7)
C59 N8 B9 C83 101.2(7)
C58 N8 B9 C83 -71.7(7)
C67 O20 B10 O19 -9.4(6)
C67 O20 B10 C87 -134.9(5)
C67 O20 B10 N9 102.1(5)
C66 O19 B10 O20 9.6(6)
C66 O19 B10 C87 133.4(6)
C66 O19 B10 N9 -103.1(5)
C88 C87 B10 O20 -60.5(7)
C88 C87 B10 O19 -179.4(5)
C88 C87 B10 N9 60.1(7)
C64 N9 B10 O20 -159.2(5)
C63 N9 B10 O20 22.2(7)
C64 N9 B10 O19 -49.2(6)
C63 N9 B10 O19 132.3(5)
C64 N9 B10 C87 76.9(7)
C63 N9 B10 C87 -101.6(6)
C96 C91 C92 C93 0.0
C91 C92 C93 C94 0.0
C92 C93 C94 C95 0.0
C93 C94 C95 C96 0.0
C94 C95 C96 C91 0.0
C92 C91 C96 C95 0.0
C102 C97 C98 C99 0.0
C97 C98 C99 C100 0.0
C98 C99 C100 C101 0.0
C99 C100 C101 C102 0.0
C100 C101 C102 C97 0.0
C98 C97 C102 C101 0.0
